data_4502809
loop_
_publ_author_name
'Bhattacharya, Suman'
'Saha, Binoy K.'

_publ_section_title
;
 Isostructurality in the Guest Free Forms and in the Clathrates of
 1,3,5-Triethyl-2,4,6-tris(4-halophenoxy)methylbenzenes
;
_journal_issue 1
_journal_name_full 'Crystal Growth &amp; Design'
_journal_page_first 169
_journal_paper_doi 10.1021/cg2009144
_journal_volume 12
_journal_year 2012
_chemical_formula_moiety 'C33 H33 Br3 O3, C6 H7 N'
_chemical_formula_sum 'C39 H40 Br3 N O3'
_chemical_formula_weight 810.45
_chemical_name_common '1Br, picoline'
_chemical_name_systematic
;
1,3,5-triethyl-2,4,6-tris(4-bromophenoxy)methylbenzene, picoline
;
_space_group_crystal_system monoclinic
_space_group_IT_number 14
_space_group_name_Hall '-P 2yn'
_space_group_name_H-M_alt 'P 1 21/n 1'
_symmetry_space_group_name_Hall '-P 2yn'
_symmetry_space_group_name_H-M 'P 1 21/n 1'
_atom_sites_solution_hydrogens geom
_atom_sites_solution_primary direct
_atom_sites_solution_secondary difmap
_audit_creation_date 2011-09-21
_audit_creation_method
;
  Olex2 1.1
  (compiled 2011.08.18 svn.r1932, GUI svn.r3819)
;
_cell_angle_alpha 90.00
_cell_angle_beta 91.074(6)
_cell_angle_gamma 90.00
_cell_formula_units_Z 4
_cell_length_a 13.1646(8)
_cell_length_b 9.5578(6)
_cell_length_c 28.023(2)
_cell_measurement_reflns_used 5812
_cell_measurement_temperature 120.0
_cell_measurement_theta_max 28.5544
_cell_measurement_theta_min 2.6295
_cell_volume 3525.4(4)
_computing_cell_refinement
;
CrysAlisPro, Oxford Diffraction Ltd.,
Version 1.171.34.44 (release 25-10-2010 CrysAlis171 .NET)
(compiled Oct 25 2010,18:11:34)
;
_computing_data_collection
;
CrysAlisPro, Oxford Diffraction Ltd.,
Version 1.171.34.44 (release 25-10-2010 CrysAlis171 .NET)
(compiled Oct 25 2010,18:11:34)
;
_computing_data_reduction
;
CrysAlisPro, Oxford Diffraction Ltd.,
Version 1.171.34.44 (release 25-10-2010 CrysAlis171 .NET)
(compiled Oct 25 2010,18:11:34)
;
_computing_molecular_graphics
;
O. V. Dolomanov, L. J. Bourhis, R. J. Gildea, J. A. K. Howard and H. Puschmann,
OLEX2: a complete structure solution, refinement and analysis program.
J. Appl. Cryst. (2009). 42, 339-341.
;
_computing_publication_material
;
O. V. Dolomanov, L. J. Bourhis, R. J. Gildea, J. A. K. Howard and H. Puschmann,
OLEX2: a complete structure solution, refinement and analysis program.
J. Appl. Cryst. (2009). 42, 339-341.
;
_computing_structure_refinement
;
XL, G.M. Sheldrick, Acta Cryst.
(2008). A64, 112-122
;
_computing_structure_solution 'SHELXS-97 (Sheldrick, 1990)'
_diffrn_ambient_temperature 120.0
_diffrn_detector_area_resol_mean 15.9821
_diffrn_measured_fraction_theta_full 0.998
_diffrn_measured_fraction_theta_max 0.875
_diffrn_measurement_details
;
  1 omega   87.00  116.00   1.0000   12.0000
omega____ theta____ kappa____ phi______ frames
    -       26.4848  179.0000 -120.0000 29

  2 omega   44.00  102.00   1.0000   12.0000
omega____ theta____ kappa____ phi______ frames
    -       26.4848  179.0000  -60.0000 58

  3 omega   -4.00   98.00   1.0000   12.0000
omega____ theta____ kappa____ phi______ frames
    -       26.4848   77.0000  120.0000 102

  4 omega  -46.00   32.00   1.0000   12.0000
omega____ theta____ kappa____ phi______ frames
    -       26.4848    0.0000  150.0000 78

  5 omega  -13.00   33.00   1.0000   12.0000
omega____ theta____ kappa____ phi______ frames
    -       26.4848   77.0000  -90.0000 46
;
_diffrn_measurement_device_type 'Xcalibur, Eos'
_diffrn_measurement_method '\w scans'
_diffrn_orient_matrix_UB_11 0.0028614000
_diffrn_orient_matrix_UB_12 -0.0632200000
_diffrn_orient_matrix_UB_13 0.0131965000
_diffrn_orient_matrix_UB_21 -0.0030409000
_diffrn_orient_matrix_UB_22 0.0384730000
_diffrn_orient_matrix_UB_23 0.0215910000
_diffrn_orient_matrix_UB_31 -0.0537779000
_diffrn_orient_matrix_UB_32 -0.0054853000
_diffrn_orient_matrix_UB_33 -0.0010049000
_diffrn_radiation_monochromator graphite
_diffrn_radiation_type 'Mo K\a'
_diffrn_radiation_wavelength 0.7107
_diffrn_reflns_av_R_equivalents 0.0954
_diffrn_reflns_av_unetI/netI 0.1322
_diffrn_reflns_limit_h_max 17
_diffrn_reflns_limit_h_min -16
_diffrn_reflns_limit_k_max 12
_diffrn_reflns_limit_k_min -12
_diffrn_reflns_limit_l_max 37
_diffrn_reflns_limit_l_min -35
_diffrn_reflns_number 16678
_diffrn_reflns_theta_full 25.00
_diffrn_reflns_theta_max 28.62
_diffrn_reflns_theta_min 2.63
_diffrn_source 'Enhance (Mo) X-ray Source'
_exptl_absorpt_coefficient_mu 3.471
_exptl_absorpt_correction_T_max 0.517
_exptl_absorpt_correction_T_min 0.352
_exptl_absorpt_correction_type multi-scan
_exptl_absorpt_process_details
;
CrysAlisPro, Oxford Diffraction Ltd.,
Version 1.171.34.44 (release 25-10-2010 CrysAlis171 .NET)
(compiled Oct 25 2010,18:11:34)
Empirical absorption correction using spherical harmonics,
 implemented in SCALE3 ABSPACK scaling algorithm.
;
_exptl_crystal_colour colorless
_exptl_crystal_density_diffrn 1.527
_exptl_crystal_density_method 'not measured'
_exptl_crystal_description block
_exptl_crystal_F_000 1640
_exptl_crystal_size_max 0.37
_exptl_crystal_size_mid 0.26
_exptl_crystal_size_min 0.19
_refine_diff_density_max 1.534
_refine_diff_density_min -0.969
_refine_diff_density_rms 0.214
_refine_ls_extinction_method none
_refine_ls_goodness_of_fit_ref 1.147
_refine_ls_hydrogen_treatment constr
_refine_ls_matrix_type full
_refine_ls_number_parameters 433
_refine_ls_number_reflns 9032
_refine_ls_number_restraints 0
_refine_ls_restrained_S_all 1.147
_refine_ls_R_factor_all 0.1701
_refine_ls_R_factor_gt 0.1298
_refine_ls_shift/su_max 0.000
_refine_ls_shift/su_mean 0.000
_refine_ls_structure_factor_coef Fsqd
_refine_ls_weighting_details 'calc w=1/[\s^2^(Fo^2^)+(0.0516P)^2^+109.7796P] where P=(Fo^2^+2Fc^2^)/3'
_refine_ls_weighting_scheme calc
_refine_ls_wR_factor_gt 0.2890
_refine_ls_wR_factor_ref 0.3095
_reflns_number_gt 5446
_reflns_number_total 9032
_reflns_threshold_expression >2sigma(I)
_cod_data_source_file cg2009144_si_001.cif
_cod_data_source_block 1Br.picoline
_cod_original_cell_volume 3525.3(4)
_cod_database_code 4502809

loop_
_space_group_symop_id
_space_group_symop_operation_xyz
1 'x, y, z'
2 '-x+1/2, y+1/2, -z+1/2'
3 '-x, -y, -z'
4 'x-1/2, -y-1/2, z-1/2'

loop_
_atom_site_label
_atom_site_type_symbol
_atom_site_fract_x
_atom_site_fract_y
_atom_site_fract_z
_atom_site_U_iso_or_equiv
_atom_site_adp_type
_atom_site_occupancy
_atom_site_symmetry_multiplicity
_atom_site_calc_flag
_atom_site_refinement_flags
_atom_site_disorder_assembly
_atom_site_disorder_group
Br3 Br 0.21105(11) 1.76704(13) 0.69444(5) 0.0304(3) Uani 1 1 d . . .
Br1 Br 1.03915(10) 0.52821(16) 0.57791(6) 0.0402(4) Uani 1 1 d . . .
Br2 Br -0.06977(11) 0.90661(16) 0.26400(5) 0.0353(4) Uani 1 1 d . . .
O3 O 0.3228(7) 1.2324(9) 0.5949(3) 0.0223(18) Uani 1 1 d . . .
C23 C 0.0810(9) 0.8041(14) 0.3899(5) 0.025(3) Uani 1 1 d . . .
H23 H 0.0772 0.7330 0.4125 0.030 Uiso 1 1 calc R . .
O1 O 0.6010(6) 0.7095(11) 0.5674(3) 0.033(2) Uani 1 1 d . . .
C28 C 0.2987(8) 1.3475(11) 0.6210(4) 0.014(2) Uani 1 1 d . . .
O2 O 0.2184(6) 0.9189(11) 0.4338(3) 0.034(2) Uani 1 1 d . . .
C31 C 0.2509(9) 1.5954(13) 0.6643(4) 0.023(3) Uani 1 1 d . . .
C25 C 0.0219(9) 0.9109(14) 0.3171(4) 0.024(3) Uani 1 1 d . . .
C32 C 0.2362(8) 1.4718(12) 0.6889(4) 0.019(2) Uani 1 1 d . . .
H32 H 0.2111 1.4731 0.7197 0.022 Uiso 1 1 calc R . .
C6 C 0.4333(9) 0.9386(13) 0.5763(4) 0.021(2) Uani 1 1 d . . .
C19 C 0.9008(9) 0.5852(14) 0.5742(5) 0.028(3) Uani 1 1 d . . .
C3 C 0.2860(9) 0.8543(16) 0.5093(4) 0.031(3) Uani 1 1 d . . .
C9 C 0.3058(9) 1.0959(12) 0.6162(4) 0.019(2) Uani 1 1 d . . .
H9A H 0.2350 1.0849 0.6245 0.023 Uiso 1 1 calc R . .
H9B H 0.3476 1.0843 0.6448 0.023 Uiso 1 1 calc R . .
C13 C 0.0831(9) 0.9199(15) 0.5723(5) 0.031(3) Uani 1 1 d . . .
H13A H 0.0881 0.8257 0.5606 0.047 Uiso 1 1 calc R . .
H13B H 0.0146 0.9527 0.5680 0.047 Uiso 1 1 calc R . .
H13C H 0.1015 0.9222 0.6056 0.047 Uiso 1 1 calc R . .
C14 C 0.5121(9) 0.9748(15) 0.6153(4) 0.028(3) Uani 1 1 d . . .
H14A H 0.4997 1.0686 0.6269 0.033 Uiso 1 1 calc R . .
H14B H 0.5796 0.9728 0.6019 0.033 Uiso 1 1 calc R . .
C5 C 0.3350(9) 0.9903(12) 0.5784(4) 0.022(2) Uani 1 1 d . . .
C17 C 0.7363(10) 0.5931(14) 0.6060(5) 0.028(3) Uani 1 1 d . . .
H17 H 0.6909 0.5682 0.6296 0.033 Uiso 1 1 calc R . .
C33 C 0.2600(8) 1.3441(14) 0.6667(4) 0.021(2) Uani 1 1 d . . .
H33 H 0.2501 1.2594 0.6823 0.025 Uiso 1 1 calc R . .
C16 C 0.7028(8) 0.6748(13) 0.5663(5) 0.023(3) Uani 1 1 d . . .
C24 C 0.0143(9) 0.8033(14) 0.3498(4) 0.023(3) Uani 1 1 d . . .
H24 H -0.0334 0.7324 0.3456 0.028 Uiso 1 1 calc R . .
C21 C 0.7686(9) 0.7064(14) 0.5315(5) 0.027(3) Uani 1 1 d . . .
H21 H 0.7463 0.7581 0.5052 0.032 Uiso 1 1 calc R . .
C8 C 0.2075(9) 0.8125(16) 0.4708(4) 0.030(3) Uani 1 1 d . . .
H8A H 0.2218 0.7200 0.4584 0.035 Uiso 1 1 calc R . .
H8B H 0.1394 0.8132 0.4834 0.035 Uiso 1 1 calc R . .
C30 C 0.2874(10) 1.6008(13) 0.6198(5) 0.026(3) Uani 1 1 d . . .
H30 H 0.2951 1.6859 0.6042 0.031 Uiso 1 1 calc R . .
C20 C 0.8674(9) 0.6634(15) 0.5344(5) 0.029(3) Uani 1 1 d . . .
H20 H 0.9123 0.6856 0.5103 0.035 Uiso 1 1 calc R . .
C22 C 0.1517(9) 0.9092(15) 0.3959(4) 0.026(3) Uani 1 1 d . . .
C29 C 0.3133(9) 1.4750(13) 0.5977(5) 0.025(3) Uani 1 1 d . . .
H29 H 0.3405 1.4761 0.5673 0.030 Uiso 1 1 calc R . .
C4 C 0.2609(8) 0.9544(13) 0.5437(4) 0.019(2) Uani 1 1 d . . .
C1 C 0.4586(10) 0.8459(17) 0.5405(5) 0.037(4) Uani 1 1 d . . .
C15 C 0.5070(11) 0.8697(17) 0.6572(5) 0.035(3) Uani 1 1 d . . .
H15A H 0.5192 0.7768 0.6456 0.053 Uiso 1 1 calc R . .
H15B H 0.4410 0.8739 0.6711 0.053 Uiso 1 1 calc R . .
H15C H 0.5578 0.8934 0.6809 0.053 Uiso 1 1 calc R . .
C18 C 0.8360(10) 0.5509(13) 0.6095(5) 0.030(3) Uani 1 1 d . . .
H18 H 0.8588 0.4994 0.6358 0.035 Uiso 1 1 calc R . .
C35 C 0.5326(13) 0.2428(18) 0.7175(5) 0.044(4) Uani 1 1 d . . .
H35 H 0.4622 0.2418 0.7140 0.052 Uiso 1 1 calc R . .
C12 C 0.1534(8) 1.0120(14) 0.5451(5) 0.025(3) Uani 1 1 d . . .
H12A H 0.1550 1.1039 0.5598 0.030 Uiso 1 1 calc R . .
H12B H 0.1274 1.0226 0.5127 0.030 Uiso 1 1 calc R . .
C7 C 0.5680(10) 0.8085(19) 0.5320(5) 0.038(4) Uani 1 1 d . . .
H7A H 0.5746 0.7684 0.5004 0.046 Uiso 1 1 calc R . .
H7B H 0.6098 0.8919 0.5338 0.046 Uiso 1 1 calc R . .
C26 C 0.0928(11) 1.0161(16) 0.3223(5) 0.034(3) Uani 1 1 d . . .
H26 H 0.0968 1.0876 0.2999 0.040 Uiso 1 1 calc R . .
C11A C 0.4303(15) 0.689(2) 0.4281(7) 0.026(4) Uani 0.65 1 d P A 1
H11A H 0.4393 0.6028 0.4109 0.039 Uiso 0.65 1 calc PR A 1
H11B H 0.4926 0.7409 0.4282 0.039 Uiso 0.65 1 calc PR A 1
H11C H 0.3775 0.7428 0.4129 0.039 Uiso 0.65 1 calc PR A 1
C10A C 0.4003(15) 0.656(2) 0.4803(7) 0.017(4) Uiso 0.65 1 d P A 1
H10A H 0.4536 0.6015 0.4960 0.020 Uiso 0.65 1 calc PR A 1
H10B H 0.3383 0.6009 0.4804 0.020 Uiso 0.65 1 calc PR A 1
N1 N 0.6901(14) 0.3497(17) 0.6973(6) 0.066(5) Uani 1 1 d . . .
C36 C 0.5820(10) 0.1446(14) 0.7451(5) 0.029(3) Uani 1 1 d . . .
C27 C 0.1584(10) 1.0128(15) 0.3619(5) 0.033(3) Uani 1 1 d . . .
H27 H 0.2076 1.0820 0.3655 0.039 Uiso 1 1 calc R . .
C34 C 0.5907(17) 0.3440(18) 0.6948(6) 0.055(5) Uani 1 1 d . . .
H34 H 0.5568 0.4117 0.6768 0.066 Uiso 1 1 calc R . .
C39 C 0.5263(12) 0.0360(17) 0.7731(5) 0.042(4) Uani 1 1 d . . .
H39A H 0.5274 0.0613 0.8063 0.063 Uiso 1 1 calc R . .
H39B H 0.5587 -0.0532 0.7693 0.063 Uiso 1 1 calc R . .
H39C H 0.4572 0.0304 0.7617 0.063 Uiso 1 1 calc R . .
C2 C 0.3837(11) 0.801(3) 0.5085(6) 0.066(7) Uani 1 1 d . . .
C37 C 0.6863(11) 0.1501(17) 0.7466(6) 0.040(4) Uani 1 1 d . . .
H37 H 0.7221 0.0808 0.7630 0.049 Uiso 1 1 calc R . .
C38 C 0.7381(13) 0.252(2) 0.7251(8) 0.062(5) Uani 1 1 d . . .
H38 H 0.8083 0.2570 0.7292 0.074 Uiso 1 1 calc R . .
C10B C 0.425(3) 0.756(5) 0.4545(16) 0.044(13) Uani 0.35 1 d P A 2
H10C H 0.3761 0.7756 0.4290 0.053 Uiso 0.35 1 calc PR A 2
H10D H 0.4908 0.7952 0.4472 0.053 Uiso 0.35 1 calc PR A 2
C11B C 0.429(3) 0.612(5) 0.4677(18) 0.039(11) Uani 0.35 1 d P A 2
H11D H 0.4460 0.5567 0.4405 0.059 Uiso 0.35 1 calc PR A 2
H11E H 0.3638 0.5835 0.4792 0.059 Uiso 0.35 1 calc PR A 2
H11F H 0.4794 0.5993 0.4925 0.059 Uiso 0.35 1 calc PR A 2

loop_
_atom_site_aniso_label
_atom_site_aniso_U_11
_atom_site_aniso_U_22
_atom_site_aniso_U_33
_atom_site_aniso_U_23
_atom_site_aniso_U_13
_atom_site_aniso_U_12
Br3 0.0404(7) 0.0187(6) 0.0318(7) -0.0042(5) -0.0019(5) 0.0062(6)
Br1 0.0219(6) 0.0296(8) 0.0690(10) 0.0170(7) -0.0028(6) 0.0060(6)
Br2 0.0419(8) 0.0363(8) 0.0272(7) 0.0038(6) -0.0126(5) -0.0074(6)
O3 0.038(5) 0.014(4) 0.015(4) -0.001(3) 0.009(3) -0.005(4)
C23 0.020(6) 0.021(6) 0.033(7) -0.004(5) -0.005(5) 0.002(5)
O1 0.014(4) 0.044(6) 0.042(5) -0.006(5) -0.003(4) 0.002(4)
C28 0.019(5) 0.011(5) 0.012(5) -0.003(4) 0.004(4) 0.001(4)
O2 0.022(4) 0.045(6) 0.035(5) -0.019(5) -0.008(4) 0.000(4)
C31 0.024(6) 0.024(6) 0.021(6) -0.004(5) -0.004(4) -0.004(5)
C25 0.028(6) 0.032(7) 0.013(5) -0.004(5) 0.001(4) -0.001(5)
C32 0.021(5) 0.014(5) 0.021(6) 0.001(4) 0.000(4) -0.001(5)
C6 0.021(5) 0.021(6) 0.021(6) 0.002(5) -0.006(4) -0.005(5)
C19 0.022(6) 0.019(6) 0.041(7) 0.000(6) -0.013(5) -0.007(5)
C3 0.018(6) 0.053(9) 0.023(6) -0.018(6) -0.012(5) 0.014(6)
C9 0.033(6) 0.010(5) 0.014(5) 0.001(4) 0.004(4) 0.003(5)
C13 0.014(5) 0.030(7) 0.050(8) -0.002(6) 0.009(5) 0.007(5)
C14 0.025(6) 0.032(7) 0.027(6) -0.011(6) -0.005(5) -0.004(6)
C5 0.032(6) 0.015(6) 0.017(5) -0.003(4) -0.003(5) 0.010(5)
C17 0.029(6) 0.022(7) 0.032(7) -0.001(5) -0.001(5) -0.005(5)
C33 0.012(5) 0.030(7) 0.021(6) -0.001(5) 0.002(4) -0.004(5)
C16 0.016(5) 0.020(6) 0.033(7) -0.007(5) 0.004(5) 0.000(5)
C24 0.020(5) 0.025(6) 0.024(6) -0.005(5) -0.005(5) 0.001(5)
C21 0.025(6) 0.026(7) 0.029(7) 0.004(5) -0.001(5) 0.009(5)
C8 0.023(6) 0.042(8) 0.024(6) -0.014(6) -0.008(5) 0.010(6)
C30 0.037(7) 0.010(6) 0.030(7) 0.008(5) -0.005(5) -0.002(5)
C20 0.019(6) 0.032(7) 0.037(7) 0.012(6) 0.005(5) 0.003(5)
C22 0.020(6) 0.034(7) 0.025(6) -0.010(6) -0.001(5) -0.003(5)
C29 0.027(6) 0.017(6) 0.030(7) 0.003(5) 0.004(5) -0.001(5)
C4 0.011(5) 0.027(6) 0.020(5) -0.005(5) 0.000(4) 0.008(5)
C1 0.026(7) 0.051(9) 0.033(7) -0.018(7) -0.005(5) 0.012(7)
C15 0.032(7) 0.043(9) 0.031(7) -0.008(6) 0.002(5) 0.006(6)
C18 0.027(6) 0.016(6) 0.045(8) 0.003(6) -0.005(6) -0.003(5)
C35 0.049(9) 0.043(9) 0.039(8) -0.010(7) 0.009(7) -0.010(8)
C12 0.013(5) 0.029(7) 0.033(7) -0.002(5) -0.002(5) 0.001(5)
C7 0.026(7) 0.063(10) 0.025(7) -0.012(7) -0.011(5) 0.013(7)
C26 0.040(8) 0.034(8) 0.028(7) -0.001(6) 0.003(6) -0.014(6)
C11A 0.030(10) 0.018(10) 0.030(11) 0.003(9) 0.005(8) -0.003(8)
N1 0.078(12) 0.042(9) 0.078(12) -0.001(8) 0.034(9) -0.009(9)
C36 0.039(7) 0.023(7) 0.026(6) -0.011(5) 0.006(5) 0.000(6)
C27 0.028(6) 0.030(7) 0.041(8) -0.006(6) 0.005(6) -0.010(6)
C34 0.105(16) 0.030(9) 0.030(8) 0.006(7) -0.002(9) 0.010(10)
C39 0.050(9) 0.042(9) 0.036(8) -0.004(7) 0.016(7) 0.005(8)
C2 0.028(8) 0.123(18) 0.046(9) -0.053(11) -0.015(7) 0.031(10)
C37 0.029(7) 0.032(8) 0.061(10) -0.009(7) 0.010(7) -0.002(6)
C38 0.035(9) 0.048(11) 0.103(16) 0.010(11) 0.033(9) -0.004(8)
C10B 0.019(18) 0.07(3) 0.05(3) -0.04(3) -0.011(17) 0.00(2)
C11B 0.03(2) 0.04(3) 0.06(3) -0.02(2) 0.013(19) -0.002(19)

loop_
_atom_type_symbol
_atom_type_description
_atom_type_scat_dispersion_real
_atom_type_scat_dispersion_imag
_atom_type_scat_source
C C 0.0033 0.0016 'International Tables Vol C Tables 4.2.6.8 and 6.1.1.4'
H H 0.0000 0.0000 'International Tables Vol C Tables 4.2.6.8 and 6.1.1.4'
N N 0.0061 0.0033 'International Tables Vol C Tables 4.2.6.8 and 6.1.1.4'
O O 0.0106 0.0060 'International Tables Vol C Tables 4.2.6.8 and 6.1.1.4'
Br Br -0.2901 2.4595 'International Tables Vol C Tables 4.2.6.8 and 6.1.1.4'

loop_
_geom_angle_atom_site_label_1
_geom_angle_atom_site_label_2
_geom_angle_atom_site_label_3
_geom_angle
C28 O3 C9 117.8(8)
C22 C23 C24 120.6(12)
C16 O1 C7 115.2(10)
O3 C28 C33 124.7(10)
O3 C28 C29 114.8(9)
C33 C28 C29 120.5(11)
C22 O2 C8 115.7(10)
C32 C31 Br3 117.8(9)
C30 C31 Br3 118.7(10)
C30 C31 C32 123.5(12)
C24 C25 Br2 116.8(9)
C26 C25 Br2 121.2(10)
C26 C25 C24 122.0(11)
C31 C32 C33 119.0(11)
C5 C6 C14 120.5(11)
C1 C6 C14 119.5(11)
C1 C6 C5 119.8(10)
C20 C19 Br1 118.7(10)
C18 C19 Br1 120.3(10)
C18 C19 C20 120.9(12)
C4 C3 C8 119.9(10)
C2 C3 C8 120.4(12)
C2 C3 C4 119.6(11)
O3 C9 C5 105.6(9)
C6 C14 C15 110.9(11)
C6 C5 C9 121.1(10)
C6 C5 C4 121.2(10)
C4 C5 C9 117.6(10)
C18 C17 C16 119.9(12)
C28 C33 C32 118.4(11)
O1 C16 C17 113.7(11)
C21 C16 O1 126.7(12)
C21 C16 C17 119.6(11)
C25 C24 C23 118.1(11)
C16 C21 C20 120.9(12)
O2 C8 C3 104.1(11)
C31 C30 C29 118.1(12)
C21 C20 C19 119.4(12)
O2 C22 C23 124.5(13)
O2 C22 C27 116.1(12)
C27 C22 C23 119.5(11)
C28 C29 C30 120.5(11)
C3 C4 C5 118.2(10)
C3 C4 C12 119.7(10)
C5 C4 C12 121.8(10)
C6 C1 C7 120.7(12)
C6 C1 C2 119.3(12)
C2 C1 C7 119.6(12)
C19 C18 C17 119.3(13)
C36 C35 C34 118.2(16)
C13 C12 C4 112.7(11)
O1 C7 C1 109.0(12)
C25 C26 C27 118.4(13)
C11A C10A C2 109.1(17)
C34 N1 C38 117.1(16)
C35 C36 C39 122.4(14)
C35 C36 C37 117.0(14)
C37 C36 C39 120.5(14)
C22 C27 C26 121.3(12)
N1 C34 C35 124.1(17)
C3 C2 C1 121.5(14)
C3 C2 C10A 117.5(14)
C3 C2 C10B 115.1(18)
C1 C2 C10A 118.9(14)
C1 C2 C10B 115.1(18)
C10A C2 C10B 45(2)
C38 C37 C36 122.0(16)
C37 C38 N1 121.4(16)
C11B C10B C2 91(4)

loop_
_geom_bond_atom_site_label_1
_geom_bond_atom_site_label_2
_geom_bond_distance
Br3 C31 1.923(13)
Br1 C19 1.902(13)
Br2 C25 1.899(11)
O3 C28 1.361(13)
O3 C9 1.453(13)
C23 C24 1.413(15)
C23 C22 1.378(18)
O1 C16 1.381(14)
O1 C7 1.434(18)
C28 C33 1.389(15)
C28 C29 1.397(16)
O2 C8 1.462(18)
O2 C22 1.369(14)
C31 C32 1.384(17)
C31 C30 1.345(18)
C25 C24 1.383(18)
C25 C26 1.378(18)
C32 C33 1.408(17)
C6 C14 1.532(15)
C6 C5 1.388(17)
C6 C1 1.384(18)
C19 C20 1.405(18)
C19 C18 1.36(2)
C3 C8 1.533(15)
C3 C4 1.403(17)
C3 C2 1.385(18)
C9 C5 1.517(16)
C13 C12 1.495(18)
C14 C15 1.55(2)
C5 C4 1.407(15)
C17 C16 1.423(18)
C17 C18 1.374(18)
C16 C21 1.351(18)
C21 C20 1.366(17)
C30 C29 1.398(18)
C22 C27 1.38(2)
C4 C12 1.519(15)
C1 C7 1.507(18)
C1 C2 1.389(19)
C35 C36 1.37(2)
C35 C34 1.39(2)
C26 C27 1.393(19)
C11A C10A 1.55(3)
C10A C2 1.61(3)
N1 C34 1.31(3)
N1 C38 1.36(3)
C36 C39 1.50(2)
C36 C37 1.374(19)
C2 C10B 1.67(5)
C37 C38 1.34(2)
C10B C11B 1.43(7)
